data_7119338
loop_
_publ_author_name
'Yoshida, Takuya'
'Sakamaki, Daisuke'
'Seki, Shu'
'Shinokubo, Hiroshi'

_publ_section_title
;
 Enhancing the low-energy absorption band and charge mobility of
 antiaromatic Ni(II) norcorroles by their substituent effects.
;
_journal_issue 6
_journal_name_full 'Chemical communications (Cambridge, England)'
_journal_page_first 1112
_journal_page_last 1115
_journal_paper_doi 10.1039/c6cc09444a
_journal_volume 53
_journal_year 2017
_chemical_formula_sum 'C32 H18 Cl2 F5 N5 Ni'
_chemical_formula_weight 697.12
_space_group_crystal_system monoclinic
_space_group_IT_number 14
_space_group_name_Hall '-P 2ybc'
_space_group_name_H-M_alt 'P 1 21/c 1'
_symmetry_space_group_name_Hall '-P 2ybc'
_symmetry_space_group_name_H-M 'P 1 21/c 1'
_atom_sites_solution_hydrogens geom
_audit_creation_method SHELXL-2014/7
_audit_update_record
;
2016-10-27 deposited with the CCDC.
2016-12-20 downloaded from the CCDC.
;
_cell_angle_alpha 90
_cell_angle_beta 100.125(4)
_cell_angle_gamma 90
_cell_formula_units_Z 4
_cell_length_a 16.003(2)
_cell_length_b 10.6329(14)
_cell_length_c 17.070(2)
_cell_measurement_reflns_used 8006
_cell_measurement_temperature 93(2)
_cell_measurement_theta_max 25.0494
_cell_measurement_theta_min 2.2666
_cell_volume 2859.4(6)
_computing_cell_refinement 'SAINT V8.34A (Bruker AXS Inc., 2013)'
_computing_data_reduction 'SAINT V8.34A (Bruker AXS Inc., 2013)'
_computing_structure_refinement 'SHELXL-2014/7 (Sheldrick, 2014)'
_diffrn_ambient_temperature 93(2)
_diffrn_detector_area_resol_mean 10.4167
_diffrn_measured_fraction_theta_full 0.978
_diffrn_measured_fraction_theta_max 0.978
_diffrn_measurement_device_type 'Bruker D8 QUEST'
_diffrn_measurement_method '\f and \w scans'
_diffrn_radiation_type MoK\a
_diffrn_radiation_wavelength 0.71073
_diffrn_reflns_av_R_equivalents 0.0472
_diffrn_reflns_av_unetI/netI 0.0561
_diffrn_reflns_Laue_measured_fraction_full 0.978
_diffrn_reflns_Laue_measured_fraction_max 0.978
_diffrn_reflns_limit_h_max 18
_diffrn_reflns_limit_h_min -19
_diffrn_reflns_limit_k_max 12
_diffrn_reflns_limit_k_min -12
_diffrn_reflns_limit_l_max 20
_diffrn_reflns_limit_l_min -18
_diffrn_reflns_number 15105
_diffrn_reflns_point_group_measured_fraction_full 0.978
_diffrn_reflns_point_group_measured_fraction_max 0.978
_diffrn_reflns_theta_full 25.070
_diffrn_reflns_theta_max 25.070
_diffrn_reflns_theta_min 2.267
_exptl_absorpt_coefficient_mu 0.932
_exptl_absorpt_correction_T_max 0.98
_exptl_absorpt_correction_T_min 0.69
_exptl_absorpt_correction_type multi-scan
_exptl_crystal_colour green
_exptl_crystal_density_diffrn 1.619
_exptl_crystal_density_method 'not measured'
_exptl_crystal_description prism
_exptl_crystal_F_000 1408
_exptl_crystal_size_max 0.245
_exptl_crystal_size_mid 0.236
_exptl_crystal_size_min 0.021
_refine_diff_density_max 0.716
_refine_diff_density_min -0.633
_refine_diff_density_rms 0.092
_refine_ls_extinction_method none
_refine_ls_goodness_of_fit_ref 1.078
_refine_ls_hydrogen_treatment constr
_refine_ls_matrix_type full
_refine_ls_number_parameters 417
_refine_ls_number_reflns 4967
_refine_ls_number_restraints 0
_refine_ls_restrained_S_all 1.078
_refine_ls_R_factor_all 0.0940
_refine_ls_R_factor_gt 0.0694
_refine_ls_shift/su_max 0.001
_refine_ls_shift/su_mean 0.000
_refine_ls_structure_factor_coef Fsqd
_refine_ls_weighting_details 'w=1/[\s^2^(Fo^2^)+(0.0246P)^2^+15.9652P] where P=(Fo^2^+2Fc^2^)/3'
_refine_ls_weighting_scheme calc
_refine_ls_wR_factor_gt 0.1374
_refine_ls_wR_factor_ref 0.1479
_reflns_Friedel_coverage 0.000
_reflns_number_gt 3820
_reflns_number_total 4967
_reflns_threshold_expression 'I > 2\s(I)'
_cod_data_source_file c6cc09444a2.cif
_cod_data_source_block shino_150710_NMeC6F5nor_0m_a
_cod_depositor_comments 'Adding full bibliography for 7119336--7119340.cif.'
_cod_original_cell_volume 2859.4(7)
_cod_database_code 7119338
_shelx_shelxl_version_number 2014/7
_shelx_space_group_comment
;
The symmetry employed for this shelxl refinement is uniquely defined
by the following loop, which should always be used as a source of
symmetry information in preference to the above space-group names.
They are only intended as comments.
;
_shelx_estimated_absorpt_t_min 0.804
_shelx_estimated_absorpt_t_max 0.981

loop_
_space_group_symop_operation_xyz
'x, y, z'
'-x, y+1/2, -z+1/2'
'-x, -y, -z'
'x, -y-1/2, z-1/2'

loop_
_atom_site_label
_atom_site_type_symbol
_atom_site_fract_x
_atom_site_fract_y
_atom_site_fract_z
_atom_site_U_iso_or_equiv
_atom_site_adp_type
_atom_site_occupancy
_atom_site_site_symmetry_order
_atom_site_calc_flag
_atom_site_refinement_flags_posn
_atom_site_refinement_flags_adp
C2 C 0.4934(3) 0.4503(5) 0.7187(3) 0.0250(11) Uani 1 1 d . .
C3 C 0.5138(4) 0.3932(5) 0.6473(3) 0.0317(13) Uani 1 1 d . .
C4 C 0.5870(4) 0.3421(5) 0.6248(3) 0.0326(13) Uani 1 1 d . .
H4 H 0.6403 0.3336 0.6591 0.039 Uiso 1 1 calc R U
C5 C 0.5709(3) 0.3057(5) 0.5457(4) 0.0333(13) Uani 1 1 d . .
H5 H 0.6096 0.2674 0.5168 0.040 Uiso 1 1 calc R U
C6 C 0.4844(3) 0.3374(5) 0.5165(3) 0.0298(13) Uani 1 1 d . .
C7 C 0.4197(3) 0.3391(5) 0.4408(3) 0.0270(12) Uani 1 1 d . .
C8 C 0.4056(3) 0.3067(5) 0.3590(3) 0.0290(12) Uani 1 1 d . .
H8 H 0.4450 0.2666 0.3315 0.035 Uiso 1 1 calc R U
C9 C 0.3243(3) 0.3440(5) 0.3263(3) 0.0277(12) Uani 1 1 d . .
H9 H 0.2978 0.3331 0.2725 0.033 Uiso 1 1 calc R U
C10 C 0.2871(3) 0.4015(5) 0.3871(3) 0.0255(12) Uani 1 1 d . .
C11 C 0.2085(3) 0.4581(5) 0.3930(3) 0.0207(11) Uani 1 1 d . .
C12 C 0.1864(3) 0.5100(5) 0.4628(3) 0.0249(12) Uani 1 1 d . .
C13 C 0.1100(3) 0.5613(5) 0.4826(3) 0.0266(12) Uani 1 1 d . .
H13 H 0.0578 0.5722 0.4469 0.032 Uiso 1 1 calc R U
C14 C 0.1256(3) 0.5925(5) 0.5630(3) 0.0278(12) Uani 1 1 d . .
H14 H 0.0861 0.6279 0.5924 0.033 Uiso 1 1 calc R U
C15 C 0.2118(3) 0.5612(5) 0.5930(3) 0.0266(12) Uani 1 1 d . .
C16 C 0.2766(3) 0.5580(5) 0.6676(3) 0.0267(12) Uani 1 1 d . .
C17 C 0.2867(3) 0.5782(5) 0.7502(3) 0.0259(12) Uani 1 1 d . .
H17 H 0.2450 0.6096 0.7784 0.031 Uiso 1 1 calc R U
C18 C 0.3696(3) 0.5436(5) 0.7827(3) 0.0276(12) Uani 1 1 d . .
H18 H 0.3943 0.5470 0.8375 0.033 Uiso 1 1 calc R U
C19 C 0.4108(3) 0.5023(5) 0.7204(3) 0.0235(11) Uani 1 1 d . .
C20 C 0.5563(3) 0.4561(5) 0.7913(3) 0.0274(12) Uani 1 1 d . .
C21 C 0.5642(3) 0.5628(5) 0.8409(3) 0.0287(12) Uani 1 1 d . .
H21 H 0.5276 0.6324 0.8261 0.034 Uiso 1 1 calc R U
C22 C 0.6229(3) 0.5699(5) 0.9101(3) 0.0319(13) Uani 1 1 d . .
H22 H 0.6270 0.6444 0.9413 0.038 Uiso 1 1 calc R U
C23 C 0.6771(3) 0.4675(5) 0.9353(3) 0.0328(13) Uani 1 1 d . .
C24 C 0.6708(3) 0.3617(5) 0.8854(3) 0.0325(13) Uani 1 1 d . .
H24 H 0.7071 0.2918 0.9001 0.039 Uiso 1 1 calc R U
C25 C 0.6131(3) 0.3575(5) 0.8156(3) 0.0297(13) Uani 1 1 d . .
H25 H 0.6116 0.2852 0.7826 0.036 Uiso 1 1 calc R U
C26 C 0.1418(3) 0.4674(5) 0.3196(3) 0.0236(11) Uani 1 1 d . .
C27 C 0.1489(3) 0.5517(5) 0.2596(3) 0.0268(12) Uani 1 1 d . .
C28 C 0.0854(3) 0.5676(5) 0.1939(3) 0.0292(12) Uani 1 1 d . .
C29 C 0.0108(3) 0.5011(5) 0.1893(3) 0.0306(13) Uani 1 1 d . .
C30 C 0.0021(3) 0.4167(5) 0.2475(3) 0.0279(12) Uani 1 1 d . .
C31 C 0.0669(3) 0.3997(5) 0.3120(3) 0.0279(12) Uani 1 1 d . .
C32 C 0.7903(3) 0.3669(5) 1.0300(3) 0.0343(14) Uani 1 1 d . .
H32A H 0.7587 0.2876 1.0246 0.051 Uiso 1 1 calc R U
H32B H 0.8178 0.3781 1.0856 0.051 Uiso 1 1 calc R U
H32C H 0.8336 0.3650 0.9960 0.051 Uiso 1 1 calc R U
C33 C 0.7389(4) 0.5814(5) 1.0572(3) 0.0366(14) Uani 1 1 d . .
H33A H 0.7578 0.6533 1.0289 0.055 Uiso 1 1 calc R U
H33B H 0.7801 0.5656 1.1059 0.055 Uiso 1 1 calc R U
H33C H 0.6833 0.5999 1.0710 0.055 Uiso 1 1 calc R U
C34 C 0.1476(5) 0.2424(7) 0.0988(5) 0.069(2) Uani 1 1 d . .
H34A H 0.1993 0.2943 0.1137 0.083 Uiso 1 1 calc R U
H34B H 0.1618 0.1717 0.0658 0.083 Uiso 1 1 calc R U
Cl1 Cl 0.11832(15) 0.18145(18) 0.18614(11) 0.0708(6) Uani 1 1 d . .
Cl2 Cl 0.06981(14) 0.3324(2) 0.04294(10) 0.0709(6) Uani 1 1 d . .
F1 F 0.2180(2) 0.6233(3) 0.26409(19) 0.0400(8) Uani 1 1 d . .
F2 F 0.0951(2) 0.6476(3) 0.13589(19) 0.0402(8) Uani 1 1 d . .
F3 F -0.0519(2) 0.5174(3) 0.12667(18) 0.0412(9) Uani 1 1 d . .
F4 F -0.07043(19) 0.3485(3) 0.2411(2) 0.0422(9) Uani 1 1 d . .
F5 F 0.05633(19) 0.3139(3) 0.36601(18) 0.0347(8) Uani 1 1 d . .
N1 N 0.4541(3) 0.3866(4) 0.5770(3) 0.0281(10) Uani 1 1 d . .
N2 N 0.3481(2) 0.3931(4) 0.4554(2) 0.0245(10) Uani 1 1 d . .
N3 N 0.2449(3) 0.5143(4) 0.5321(2) 0.0263(10) Uani 1 1 d . .
N4 N 0.3507(3) 0.5129(4) 0.6515(2) 0.0275(10) Uani 1 1 d . .
N5 N 0.7325(3) 0.4705(4) 1.0064(3) 0.0384(12) Uani 1 1 d . .
Ni1 Ni 0.35080(4) 0.45464(6) 0.55343(4) 0.0259(2) Uani 1 1 d . .

loop_
_atom_site_aniso_label
_atom_site_aniso_U_11
_atom_site_aniso_U_22
_atom_site_aniso_U_33
_atom_site_aniso_U_23
_atom_site_aniso_U_13
_atom_site_aniso_U_12
C2 0.032(3) 0.011(2) 0.032(3) 0.001(2) 0.007(2) -0.003(2)
C3 0.038(3) 0.016(3) 0.041(3) 0.004(2) 0.008(3) -0.002(2)
C4 0.035(3) 0.026(3) 0.034(3) 0.003(3) -0.001(3) -0.005(3)
C5 0.030(3) 0.023(3) 0.047(4) 0.001(3) 0.009(3) -0.004(2)
C6 0.026(3) 0.017(3) 0.042(3) 0.011(3) -0.005(3) 0.000(2)
C7 0.028(3) 0.015(3) 0.038(3) 0.001(2) 0.005(2) -0.003(2)
C8 0.028(3) 0.018(3) 0.041(3) -0.001(2) 0.009(3) -0.001(2)
C9 0.034(3) 0.022(3) 0.026(3) 0.001(2) 0.000(2) -0.004(2)
C10 0.030(3) 0.023(3) 0.023(3) 0.002(2) 0.002(2) -0.002(2)
C11 0.024(3) 0.016(2) 0.021(3) 0.003(2) 0.000(2) -0.003(2)
C12 0.027(3) 0.019(3) 0.026(3) 0.002(2) -0.002(2) -0.004(2)
C13 0.028(3) 0.020(3) 0.032(3) -0.003(2) 0.006(2) -0.001(2)
C14 0.030(3) 0.024(3) 0.030(3) -0.003(2) 0.007(2) -0.005(2)
C15 0.039(3) 0.018(3) 0.022(3) -0.004(2) 0.004(2) -0.007(2)
C16 0.026(3) 0.022(3) 0.031(3) 0.000(2) 0.002(2) -0.006(2)
C17 0.031(3) 0.026(3) 0.020(3) -0.006(2) 0.001(2) -0.007(2)
C18 0.036(3) 0.021(3) 0.024(3) 0.002(2) -0.002(2) -0.005(2)
C19 0.028(3) 0.016(3) 0.024(3) 0.000(2) -0.002(2) -0.005(2)
C20 0.029(3) 0.019(3) 0.033(3) 0.002(2) 0.004(2) 0.000(2)
C21 0.030(3) 0.019(3) 0.037(3) -0.001(2) 0.004(2) 0.003(2)
C22 0.033(3) 0.020(3) 0.041(3) -0.008(3) 0.001(3) -0.002(2)
C23 0.029(3) 0.027(3) 0.038(3) -0.006(3) -0.004(2) 0.000(2)
C24 0.029(3) 0.020(3) 0.045(3) -0.003(3) -0.003(3) 0.007(2)
C25 0.033(3) 0.020(3) 0.035(3) -0.005(2) 0.001(3) 0.003(2)
C26 0.024(3) 0.022(3) 0.023(3) 0.001(2) 0.000(2) 0.004(2)
C27 0.022(3) 0.026(3) 0.030(3) 0.002(2) 0.000(2) -0.002(2)
C28 0.034(3) 0.024(3) 0.028(3) 0.006(2) 0.000(2) 0.002(2)
C29 0.034(3) 0.028(3) 0.025(3) -0.004(2) -0.007(2) 0.004(2)
C30 0.026(3) 0.025(3) 0.030(3) -0.004(2) -0.004(2) -0.004(2)
C31 0.033(3) 0.026(3) 0.025(3) 0.003(2) 0.005(2) 0.000(2)
C32 0.029(3) 0.028(3) 0.041(3) -0.003(3) -0.008(3) 0.005(2)
C33 0.041(3) 0.033(3) 0.033(3) -0.004(3) 0.000(3) 0.002(3)
C34 0.083(6) 0.051(5) 0.080(6) 0.005(4) 0.030(5) 0.020(4)
Cl1 0.1182(18) 0.0497(11) 0.0467(10) -0.0061(9) 0.0207(11) 0.0291(11)
Cl2 0.0866(14) 0.0841(15) 0.0396(10) -0.0058(10) 0.0049(9) 0.0163(12)
F1 0.0356(18) 0.0366(19) 0.0441(19) 0.0142(16) -0.0033(15) -0.0102(15)
F2 0.0449(19) 0.0358(19) 0.0362(18) 0.0181(16) -0.0031(15) 0.0000(16)
F3 0.0401(19) 0.040(2) 0.0349(18) 0.0069(15) -0.0164(15) 0.0030(16)
F4 0.0309(17) 0.043(2) 0.047(2) 0.0067(17) -0.0081(15) -0.0130(16)
F5 0.0346(17) 0.0345(18) 0.0328(17) 0.0111(15) -0.0003(14) -0.0067(14)
N1 0.024(2) 0.023(2) 0.033(3) 0.000(2) -0.007(2) 0.0038(19)
N2 0.019(2) 0.021(2) 0.030(2) -0.0012(19) -0.0045(18) -0.0006(18)
N3 0.026(2) 0.027(2) 0.023(2) -0.0019(19) -0.0018(19) -0.0015(19)
N4 0.037(3) 0.020(2) 0.021(2) -0.0015(18) -0.006(2) -0.004(2)
N5 0.040(3) 0.028(3) 0.042(3) -0.012(2) -0.009(2) 0.009(2)
Ni1 0.0278(4) 0.0233(4) 0.0227(3) -0.0001(3) -0.0063(3) 0.0006(3)

loop_
_atom_type_symbol
_atom_type_description
_atom_type_scat_dispersion_real
_atom_type_scat_dispersion_imag
_atom_type_scat_source
C C 0.0033 0.0016 'International Tables Vol C Tables 4.2.6.8 and 6.1.1.4'
H H 0.0000 0.0000 'International Tables Vol C Tables 4.2.6.8 and 6.1.1.4'
N N 0.0061 0.0033 'International Tables Vol C Tables 4.2.6.8 and 6.1.1.4'
F F 0.0171 0.0103 'International Tables Vol C Tables 4.2.6.8 and 6.1.1.4'
Ni Ni 0.3393 1.1124 'International Tables Vol C Tables 4.2.6.8 and 6.1.1.4'
Cl Cl 0.1484 0.1585 'International Tables Vol C Tables 4.2.6.8 and 6.1.1.4'

loop_
_geom_angle_atom_site_label_1
_geom_angle_atom_site_label_2
_geom_angle_atom_site_label_3
_geom_angle
C19 C2 C3 121.4(5)
C19 C2 C20 118.0(5)
C3 C2 C20 120.6(5)
N1 C3 C4 102.9(5)
N1 C3 C2 121.4(5)
C4 C3 C2 135.6(5)
C5 C4 C3 110.7(5)
C5 C4 H4 124.6
C3 C4 H4 124.6
C4 C5 C6 106.2(5)
C4 C5 H5 126.9
C6 C5 H5 126.9
N1 C6 C5 106.6(5)
N1 C6 C7 112.0(4)
C5 C6 C7 141.3(6)
N2 C7 C8 107.1(4)
N2 C7 C6 109.0(5)
C8 C7 C6 143.9(5)
C9 C8 C7 107.6(5)
C9 C8 H8 126.2
C7 C8 H8 126.2
C8 C9 C10 108.4(5)
C8 C9 H9 125.8
C10 C9 H9 125.8
N2 C10 C11 118.2(5)
N2 C10 C9 105.2(4)
C11 C10 C9 136.6(5)
C10 C11 C12 125.8(4)
C10 C11 C26 118.7(4)
C12 C11 C26 115.6(4)
N3 C12 C11 120.3(5)
N3 C12 C13 105.4(4)
C11 C12 C13 134.3(5)
C14 C13 C12 108.1(5)
C14 C13 H13 125.9
C12 C13 H13 125.9
C13 C14 C15 107.0(5)
C13 C14 H14 126.5
C15 C14 H14 126.5
N3 C15 C14 107.4(4)
N3 C15 C16 109.9(5)
C14 C15 C16 142.7(5)
N4 C16 C17 107.9(4)
N4 C16 C15 109.8(4)
C17 C16 C15 142.2(5)
C18 C17 C16 107.0(5)
C18 C17 H17 126.5
C16 C17 H17 126.5
C17 C18 C19 108.5(4)
C17 C18 H18 125.7
C19 C18 H18 125.7
N4 C19 C18 105.5(4)
N4 C19 C2 121.2(5)
C18 C19 C2 133.2(5)
C25 C20 C21 116.1(5)
C25 C20 C2 122.5(5)
C21 C20 C2 121.4(5)
C22 C21 C20 122.4(5)
C22 C21 H21 118.8
C20 C21 H21 118.8
C21 C22 C23 120.7(5)
C21 C22 H22 119.7
C23 C22 H22 119.7
N5 C23 C24 121.5(5)
N5 C23 C22 121.3(5)
C24 C23 C22 117.3(5)
C25 C24 C23 121.2(5)
C25 C24 H24 119.4
C23 C24 H24 119.4
C24 C25 C20 122.3(5)
C24 C25 H25 118.9
C20 C25 H25 118.9
C27 C26 C31 116.9(4)
C27 C26 C11 121.5(4)
C31 C26 C11 121.4(5)
F1 C27 C26 120.3(4)
F1 C27 C28 117.3(5)
C26 C27 C28 122.3(5)
F2 C28 C29 119.8(5)
F2 C28 C27 120.9(5)
C29 C28 C27 119.2(5)
F3 C29 C30 120.4(5)
F3 C29 C28 119.9(5)
C30 C29 C28 119.7(5)
F4 C30 C29 119.3(5)
F4 C30 C31 120.3(5)
C29 C30 C31 120.4(5)
F5 C31 C26 120.4(5)
F5 C31 C30 118.2(5)
C26 C31 C30 121.4(5)
N5 C32 H32A 109.5
N5 C32 H32B 109.5
H32A C32 H32B 109.5
N5 C32 H32C 109.5
H32A C32 H32C 109.5
H32B C32 H32C 109.5
N5 C33 H33A 109.5
N5 C33 H33B 109.5
H33A C33 H33B 109.5
N5 C33 H33C 109.5
H33A C33 H33C 109.5
H33B C33 H33C 109.5
Cl2 C34 Cl1 113.6(4)
Cl2 C34 H34A 108.9
Cl1 C34 H34A 108.9
Cl2 C34 H34B 108.9
Cl1 C34 H34B 108.9
H34A C34 H34B 107.7
C6 N1 C3 113.6(4)
C6 N1 Ni1 115.8(3)
C3 N1 Ni1 129.8(4)
C7 N2 C10 111.7(4)
C7 N2 Ni1 116.7(3)
C10 N2 Ni1 131.3(4)
C15 N3 C12 112.1(4)
C15 N3 Ni1 117.7(3)
C12 N3 Ni1 130.0(4)
C16 N4 C19 111.1(4)
C16 N4 Ni1 117.3(3)
C19 N4 Ni1 130.7(4)
C23 N5 C32 120.7(5)
C23 N5 C33 120.9(5)
C32 N5 C33 118.3(4)
N1 Ni1 N4 94.7(2)
N1 Ni1 N3 176.5(2)
N4 Ni1 N3 84.9(2)
N1 Ni1 N2 86.09(19)
N4 Ni1 N2 178.2(2)
N3 Ni1 N2 94.22(19)

loop_
_geom_bond_atom_site_label_1
_geom_bond_atom_site_label_2
_geom_bond_distance
C2 C19 1.437(7)
C2 C3 1.450(8)
C2 C20 1.454(7)
C3 N1 1.398(7)
C3 C4 1.405(8)
C4 C5 1.384(8)
C4 H4 0.9500
C5 C6 1.427(7)
C5 H5 0.9500
C6 N1 1.325(7)
C6 C7 1.507(7)
C7 N2 1.343(7)
C7 C8 1.417(8)
C8 C9 1.380(7)
C8 H8 0.9500
C9 C10 1.423(7)
C9 H9 0.9500
C10 N2 1.385(6)
C10 C11 1.413(7)
C11 C12 1.413(7)
C11 C26 1.501(6)
C12 N3 1.374(6)
C12 C13 1.432(7)
C13 C14 1.392(7)
C13 H13 0.9500
C14 C15 1.423(7)
C14 H14 0.9500
C15 N3 1.343(7)
C15 C16 1.495(7)
C16 N4 1.351(7)
C16 C17 1.408(7)
C17 C18 1.394(7)
C17 H17 0.9500
C18 C19 1.417(7)
C18 H18 0.9500
C19 N4 1.386(6)
C20 C25 1.401(7)
C20 C21 1.409(7)
C21 C22 1.376(7)
C21 H21 0.9500
C22 C23 1.411(8)
C22 H22 0.9500
C23 N5 1.371(7)
C23 C24 1.404(8)
C24 C25 1.375(7)
C24 H24 0.9500
C25 H25 0.9500
C26 C27 1.380(7)
C26 C31 1.384(7)
C27 F1 1.333(6)
C27 C28 1.386(7)
C28 F2 1.334(6)
C28 C29 1.378(8)
C29 F3 1.343(6)
C29 C30 1.365(8)
C30 F4 1.356(6)
C30 C31 1.386(7)
C31 F5 1.328(6)
C32 N5 1.450(7)
C32 H32A 0.9800
C32 H32B 0.9800
C32 H32C 0.9800
C33 N5 1.456(7)
C33 H33A 0.9800
C33 H33B 0.9800
C33 H33C 0.9800
C34 Cl2 1.720(8)
C34 Cl1 1.763(8)
C34 H34A 0.9900
C34 H34B 0.9900
N1 Ni1 1.784(4)
N2 Ni1 1.791(4)
N3 Ni1 1.786(4)
N4 Ni1 1.785(4)
